data_4133603
loop_
_publ_author_name
'Wang, Yuwen'
'Karni, Miriam'
'Yao, Shenglai'
'Apeloig, Yitzhak'
'Driess, Matthias'

_publ_section_title
;
 An Isolable Bis(silylene)-Stabilized Germylone and Its Reactivity.
;
_journal_issue 4
_journal_name_full 'Journal of the American Chemical Society'
_journal_page_first 1655
_journal_page_last 1664
_journal_paper_doi 10.1021/jacs.8b11605
_journal_volume 141
_journal_year 2019
_chemical_formula_sum 'C90 H116 Ge2 N8 O2 Si4'
_chemical_formula_weight 1599.44
_space_group_crystal_system monoclinic
_space_group_IT_number 14
_space_group_name_Hall '-P 2ybc'
_space_group_name_H-M_alt 'P 1 21/c 1'
_atom_sites_solution_hydrogens geom
_audit_creation_method 'CrysAlisPro 1.171.38.46 (Rigaku OD, 2015)'
_cell_angle_alpha 90
_cell_angle_beta 110.913(2)
_cell_angle_gamma 90
_cell_formula_units_Z 4
_cell_length_a 19.1807(3)
_cell_length_b 27.2268(4)
_cell_length_c 18.0640(3)
_cell_measurement_reflns_used 8676
_cell_measurement_temperature 150(2)
_cell_measurement_theta_max 73.3080
_cell_measurement_theta_min 2.8660
_cell_volume 8812.1(3)
_computing_cell_refinement 'CrysAlisPro 1.171.38.46 (Rigaku OD, 2015)'
_computing_data_collection 'CrysAlisPro 1.171.38.46 (Rigaku OD, 2015)'
_computing_data_reduction 'CrysAlisPro 1.171.38.46 (Rigaku OD, 2015)'
_computing_structure_refinement 'SHELXL-2018/3 (Sheldrick, 2018)'
_diffrn_ambient_temperature 150(2)
_diffrn_measured_fraction_theta_full 0.999
_diffrn_measured_fraction_theta_max 0.999
_diffrn_measurement_device 'four-circle diffractometer'
_diffrn_measurement_device_type 'SuperNova, Single source at offset, Atlas'
_diffrn_radiation_monochromator mirror
_diffrn_radiation_type CuK\a
_diffrn_radiation_wavelength 1.54184
_diffrn_reflns_av_R_equivalents 0.0470
_diffrn_reflns_av_unetI/netI 0.0599
_diffrn_reflns_Laue_measured_fraction_full 0.999
_diffrn_reflns_Laue_measured_fraction_max 0.999
_diffrn_reflns_limit_h_max 22
_diffrn_reflns_limit_h_min -22
_diffrn_reflns_limit_k_max 32
_diffrn_reflns_limit_k_min -20
_diffrn_reflns_limit_l_max 21
_diffrn_reflns_limit_l_min -20
_diffrn_reflns_number 35455
_diffrn_reflns_point_group_measured_fraction_full 0.999
_diffrn_reflns_point_group_measured_fraction_max 0.999
_diffrn_reflns_theta_full 67.499
_diffrn_reflns_theta_max 67.499
_diffrn_reflns_theta_min 2.952
_exptl_absorpt_coefficient_mu 1.744
_exptl_absorpt_correction_T_max 1.00000
_exptl_absorpt_correction_T_min 0.43360
_exptl_absorpt_correction_type multi-scan
_exptl_absorpt_process_details
;
CrysAlisPro 1.171.38.46 (Rigaku Oxford Diffraction, 2015)
Empirical absorption correction using spherical harmonics,
 implemented in SCALE3 ABSPACK scaling algorithm.
;
_exptl_crystal_colour 'dark blue'
_exptl_crystal_density_diffrn 1.206
_exptl_crystal_description rhomb
_exptl_crystal_F_000 3392
_exptl_crystal_size_max 0.138
_exptl_crystal_size_mid 0.114
_exptl_crystal_size_min 0.050
_refine_diff_density_max 0.323
_refine_diff_density_min -0.864
_refine_diff_density_rms 0.062
_refine_ls_extinction_method none
_refine_ls_goodness_of_fit_ref 1.020
_refine_ls_hydrogen_treatment constr
_refine_ls_matrix_type full
_refine_ls_number_parameters 1076
_refine_ls_number_reflns 15864
_refine_ls_number_restraints 0
_refine_ls_restrained_S_all 1.020
_refine_ls_R_factor_all 0.0732
_refine_ls_R_factor_gt 0.0469
_refine_ls_shift/su_max 0.001
_refine_ls_shift/su_mean 0.000
_refine_ls_structure_factor_coef Fsqd
_refine_ls_weighting_details 'w=1/[\s^2^(Fo^2^)+(0.0617P)^2^+2.4593P] where P=(Fo^2^+2Fc^2^)/3'
_refine_ls_weighting_scheme calc
_refine_ls_wR_factor_gt 0.1151
_refine_ls_wR_factor_ref 0.1324
_reflns_Friedel_coverage 0.000
_reflns_number_gt 11526
_reflns_number_total 15864
_reflns_threshold_expression 'I > 2\s(I)'
_cod_data_source_file ja8b11605_si_002.cif
_cod_data_source_block Compound-3
_cod_original_sg_symbol_H-M 'P 21/c'
_cod_database_code 4133603
_shelx_shelxl_version_number 2018/3
_shelx_space_group_comment
;
The symmetry employed for this shelxl refinement is uniquely defined
by the following loop, which should always be used as a source of
symmetry information in preference to the above space-group names.
They are only intended as comments.
;
_shelx_estimated_absorpt_t_min 0.795
_shelx_estimated_absorpt_t_max 0.918

loop_
_space_group_symop_operation_xyz
'x, y, z'
'-x, y+1/2, -z+1/2'
'-x, -y, -z'
'x, -y-1/2, z-1/2'

loop_
_atom_site_label
_atom_site_type_symbol
_atom_site_fract_x
_atom_site_fract_y
_atom_site_fract_z
_atom_site_U_iso_or_equiv
_atom_site_adp_type
_atom_site_occupancy
_atom_site_site_symmetry_order
_atom_site_calc_flag
_atom_site_refinement_flags_posn
_atom_site_refinement_flags_adp
_atom_site_refinement_flags_occupancy
_atom_site_disorder_assembly
_atom_site_disorder_group
Ge1 Ge 0.09800(2) 0.13261(2) 0.18910(2) 0.03198(10) Uani 1 1 d . . . . .
Si1 Si 0.20030(4) 0.18452(3) 0.22632(5) 0.02411(17) Uani 1 1 d . . . . .
O1 O 0.29422(11) 0.10471(7) 0.32095(11) 0.0228(4) Uani 1 1 d . . . . .
N2 N 0.16785(13) 0.24908(9) 0.20050(14) 0.0259(5) Uani 1 1 d . . . . .
C1 C 0.22209(16) 0.04155(10) 0.34486(16) 0.0221(6) Uani 1 1 d . . . . .
Ge2 Ge 0.31590(2) 0.57897(2) 0.40849(2) 0.03822(11) Uani 1 1 d . . . . .
Si2 Si 0.14932(4) 0.05822(3) 0.24489(4) 0.02250(17) Uani 1 1 d . . . . .
O2 O 0.22563(11) 0.60190(7) 0.18836(12) 0.0273(5) Uani 1 1 d . . . . .
N1 N 0.23725(14) 0.21010(9) 0.15095(15) 0.0278(6) Uani 1 1 d . . . . .
C2 C 0.21399(17) 0.00583(11) 0.39736(17) 0.0273(6) Uani 1 1 d . . . . .
H2 H 0.171033 -0.014618 0.381523 0.033 Uiso 1 1 calc R U . . .
Si3 Si 0.26055(5) 0.64984(3) 0.34325(5) 0.03042(19) Uani 1 1 d . . . . .
N3 N 0.15969(14) 0.00347(9) 0.18563(14) 0.0279(6) Uani 1 1 d . . . . .
C3 C 0.26806(18) 0.00016(11) 0.47197(18) 0.0301(7) Uani 1 1 d . . . . .
H3 H 0.261290 -0.023991 0.506768 0.036 Uiso 1 1 calc R U . . .
Si4 Si 0.30799(4) 0.52671(3) 0.30524(5) 0.02621(18) Uani 1 1 d . . . . .
N4 N 0.07492(13) 0.01304(9) 0.23542(14) 0.0250(5) Uani 1 1 d . . . . .
C4 C 0.33176(17) 0.02894(11) 0.49693(17) 0.0286(7) Uani 1 1 d . . . . .
H4 H 0.368012 0.024392 0.548425 0.034 Uiso 1 1 calc R U . . .
N6 N 0.24314(14) 0.69402(9) 0.41314(15) 0.0304(6) Uani 1 1 d . . . . .
C5 C 0.34296(16) 0.06456(11) 0.44687(17) 0.0237(6) Uani 1 1 d . . . . .
N5 N 0.31669(15) 0.70776(10) 0.35011(16) 0.0334(6) Uani 1 1 d . . . . .
C6 C 0.28665(16) 0.06896(10) 0.37251(16) 0.0216(6) Uani 1 1 d . . . . .
N7 N 0.39399(14) 0.50390(9) 0.28736(14) 0.0285(6) Uani 1 1 d . . . . .
C7 C 0.41124(16) 0.09739(11) 0.46421(17) 0.0274(6) Uani 1 1 d . . . . .
N8 N 0.32989(14) 0.46277(9) 0.34161(14) 0.0278(6) Uani 1 1 d . . . . .
C8 C 0.45815(19) 0.10048(13) 0.55290(19) 0.0404(8) Uani 1 1 d . . . . .
H8A H 0.500935 0.122219 0.560787 0.061 Uiso 1 1 calc R U . . .
H8B H 0.476023 0.067626 0.572960 0.061 Uiso 1 1 calc R U . . .
H8C H 0.427466 0.113578 0.581611 0.061 Uiso 1 1 calc R U . . .
C9 C 0.45981(18) 0.07582(13) 0.4200(2) 0.0374(8) Uani 1 1 d . . . . .
H9A H 0.430850 0.074854 0.362975 0.056 Uiso 1 1 calc R U . . .
H9B H 0.475366 0.042457 0.439132 0.056 Uiso 1 1 calc R U . . .
H9C H 0.504059 0.096456 0.429654 0.056 Uiso 1 1 calc R U . . .
C10 C 0.38247(16) 0.14800(11) 0.42901(17) 0.0253(6) Uani 1 1 d . . . . .
C11 C 0.32261(16) 0.14894(10) 0.35724(16) 0.0228(6) Uani 1 1 d . . . . .
C12 C 0.28794(17) 0.19098(11) 0.31827(17) 0.0266(6) Uani 1 1 d . . . . .
C13 C 0.32069(19) 0.23560(12) 0.3519(2) 0.0360(8) Uani 1 1 d . . . . .
H13 H 0.300443 0.265701 0.326763 0.043 Uiso 1 1 calc R U . . .
C14 C 0.3821(2) 0.23606(12) 0.4212(2) 0.0393(8) Uani 1 1 d . . . . .
H14 H 0.404490 0.266579 0.442202 0.047 Uiso 1 1 calc R U . . .
C15 C 0.41196(18) 0.19299(12) 0.46089(19) 0.0352(7) Uani 1 1 d . . . . .
H15 H 0.452648 0.194343 0.509969 0.042 Uiso 1 1 calc R U . . .
C16 C 0.10840(18) 0.27992(12) 0.2120(2) 0.0333(7) Uani 1 1 d . . . . .
C17 C 0.0328(2) 0.26682(15) 0.1498(3) 0.0580(11) Uani 1 1 d . . . . .
H17A H 0.033287 0.274019 0.096887 0.087 Uiso 1 1 calc R U . . .
H17B H -0.006367 0.286239 0.159074 0.087 Uiso 1 1 calc R U . . .
H17C H 0.022841 0.231780 0.153658 0.087 Uiso 1 1 calc R U . . .
C18 C 0.1106(3) 0.26833(16) 0.2952(3) 0.0583(12) Uani 1 1 d . . . . .
H18A H 0.098100 0.233659 0.298152 0.087 Uiso 1 1 calc R U . . .
H18B H 0.074301 0.288993 0.307450 0.087 Uiso 1 1 calc R U . . .
H18C H 0.160730 0.274859 0.333440 0.087 Uiso 1 1 calc R U . . .
C19 C 0.1223(2) 0.33471(12) 0.2059(2) 0.0427(9) Uani 1 1 d . . . . .
H19A H 0.172124 0.343193 0.243186 0.064 Uiso 1 1 calc R U . . .
H19B H 0.084657 0.353616 0.218705 0.064 Uiso 1 1 calc R U . . .
H19C H 0.119140 0.342487 0.151791 0.064 Uiso 1 1 calc R U . . .
C20 C 0.2842(2) 0.19200(14) 0.1083(2) 0.0454(9) Uani 1 1 d . . . . .
C21 C 0.3211(5) 0.2295(3) 0.0776(6) 0.053(3) Uani 0.608(13) 1 d . . P A 3
H21A H 0.353495 0.213617 0.053329 0.079 Uiso 0.608(13) 1 calc R U P A 3
H21B H 0.351108 0.250674 0.121152 0.079 Uiso 0.608(13) 1 calc R U P A 3
H21C H 0.283374 0.249284 0.037768 0.079 Uiso 0.608(13) 1 calc R U P A 3
C22 C 0.2247(4) 0.1636(3) 0.0345(4) 0.052(2) Uani 0.608(13) 1 d . . P A 3
H22A H 0.190573 0.187383 -0.000997 0.078 Uiso 0.608(13) 1 calc R U P A 3
H22B H 0.196107 0.140400 0.054052 0.078 Uiso 0.608(13) 1 calc R U P A 3
H22C H 0.251104 0.145556 0.005524 0.078 Uiso 0.608(13) 1 calc R U P A 3
C23 C 0.3349(7) 0.1553(6) 0.1587(7) 0.035(2) Uani 0.608(13) 1 d . . P A 3
H23A H 0.306229 0.131078 0.175954 0.053 Uiso 0.608(13) 1 calc R U P A 3
H23B H 0.370799 0.171570 0.205134 0.053 Uiso 0.608(13) 1 calc R U P A 3
H23C H 0.361820 0.138848 0.128677 0.053 Uiso 0.608(13) 1 calc R U P A 3
C24 C 0.19940(17) 0.25136(11) 0.14522(17) 0.0266(6) Uani 1 1 d . . . . .
C25 C 0.19496(18) 0.29216(11) 0.08888(18) 0.0290(7) Uani 1 1 d . . . . .
C26 C 0.14463(19) 0.29018(12) 0.01167(19) 0.0348(7) Uani 1 1 d . . . . .
H26 H 0.110171 0.263759 -0.004882 0.042 Uiso 1 1 calc R U . . .
C27 C 0.1448(2) 0.32720(13) -0.0417(2) 0.0423(9) Uani 1 1 d . . . . .
H27 H 0.110316 0.326157 -0.094644 0.051 Uiso 1 1 calc R U . . .
C28 C 0.1951(2) 0.36521(13) -0.0174(2) 0.0433(9) Uani 1 1 d . . . . .
H28 H 0.195470 0.390198 -0.054009 0.052 Uiso 1 1 calc R U . . .
C29 C 0.2450(2) 0.36739(13) 0.0595(2) 0.0429(8) Uani 1 1 d . . . . .
H29 H 0.279366 0.393893 0.075897 0.051 Uiso 1 1 calc R U . . .
C30 C 0.24497(19) 0.33077(12) 0.1127(2) 0.0365(8) Uani 1 1 d . . . . .
H30 H 0.279338 0.332172 0.165738 0.044 Uiso 1 1 calc R U . . .
C31 C 0.00138(17) 0.01477(12) 0.24677(19) 0.0323(7) Uani 1 1 d . . . . .
C32 C -0.05788(19) 0.03385(15) 0.1711(2) 0.0482(9) Uani 1 1 d . . . . .
H32A H -0.041657 0.065343 0.156450 0.072 Uiso 1 1 calc R U . . .
H32B H -0.105015 0.038390 0.179861 0.072 Uiso 1 1 calc R U . . .
H32C H -0.065068 0.010093 0.128222 0.072 Uiso 1 1 calc R U . . .
C33 C -0.0203(2) -0.03586(14) 0.2686(2) 0.0441(9) Uani 1 1 d . . . . .
H33A H -0.031208 -0.057979 0.223039 0.066 Uiso 1 1 calc R U . . .
H33B H -0.064633 -0.032766 0.283209 0.066 Uiso 1 1 calc R U . . .
H33C H 0.021077 -0.049239 0.313465 0.066 Uiso 1 1 calc R U . . .
C34 C 0.0120(2) 0.04999(15) 0.3154(2) 0.0467(9) Uani 1 1 d . . . . .
H34A H 0.050224 0.037025 0.363368 0.070 Uiso 1 1 calc R U . . .
H34B H -0.035261 0.053486 0.324354 0.070 Uiso 1 1 calc R U . . .
H34C H 0.027725 0.082129 0.302600 0.070 Uiso 1 1 calc R U . . .
C35 C 0.2145(2) -0.01482(13) 0.1511(2) 0.0400(8) Uani 1 1 d . . . . .
C36 C 0.2708(7) 0.0263(5) 0.1570(8) 0.042(2) Uani 0.62(3) 1 d . . P B 1
H36A H 0.294318 0.036495 0.212414 0.063 Uiso 0.62(3) 1 calc R U P B 1
H36B H 0.244927 0.054392 0.124985 0.063 Uiso 0.62(3) 1 calc R U P B 1
H36C H 0.309173 0.014345 0.137318 0.063 Uiso 0.62(3) 1 calc R U P B 1
C37 C 0.1793(10) -0.0305(6) 0.0667(10) 0.080(5) Uani 0.62(3) 1 d . . P B 1
H37A H 0.147052 -0.004156 0.035972 0.120 Uiso 0.62(3) 1 calc R U P B 1
H37B H 0.149497 -0.060144 0.063759 0.120 Uiso 0.62(3) 1 calc R U P B 1
H37C H 0.218347 -0.037474 0.044938 0.120 Uiso 0.62(3) 1 calc R U P B 1
C38 C 0.2601(7) -0.0575(5) 0.2035(9) 0.066(3) Uani 0.62(3) 1 d . . P B 1
H38A H 0.299264 -0.067934 0.183935 0.099 Uiso 0.62(3) 1 calc R U P B 1
H38B H 0.226806 -0.085195 0.201267 0.099 Uiso 0.62(3) 1 calc R U P B 1
H38C H 0.282969 -0.046192 0.258464 0.099 Uiso 0.62(3) 1 calc R U P B 1
C39 C 0.09926(17) -0.01700(11) 0.19118(17) 0.0268(6) Uani 1 1 d . . . . .
C40 C 0.06677(19) -0.06515(13) 0.15736(19) 0.0353(8) Uani 1 1 d . . . . .
C41 C 0.0172(2) -0.06913(15) 0.0800(2) 0.0472(9) Uani 1 1 d . . . . .
H41 H 0.001079 -0.040512 0.048406 0.057 Uiso 1 1 calc R U . . .
C42 C -0.0092(3) -0.11549(19) 0.0484(3) 0.0650(13) Uani 1 1 d . . . . .
H42 H -0.042813 -0.118458 -0.004801 0.078 Uiso 1 1 calc R U . . .
C43 C 0.0139(3) -0.15644(17) 0.0948(3) 0.0719(14) Uani 1 1 d . . . . .
H43 H -0.004210 -0.187751 0.073196 0.086 Uiso 1 1 calc R U . . .
C44 C 0.0622(3) -0.15333(16) 0.1714(3) 0.0685(13) Uani 1 1 d . . . . .
H44 H 0.077407 -0.182112 0.202744 0.082 Uiso 1 1 calc R U . . .
C45 C 0.0888(2) -0.10767(13) 0.2028(2) 0.0499(10) Uani 1 1 d . . . . .
H45 H 0.122523 -0.105312 0.255961 0.060 Uiso 1 1 calc R U . . .
C46 C 0.23510(16) 0.51617(11) 0.20284(17) 0.0262(6) Uani 1 1 d . . . . .
C47 C 0.21011(17) 0.47006(11) 0.16983(18) 0.0290(7) Uani 1 1 d . . . . .
H47 H 0.234340 0.441348 0.196758 0.035 Uiso 1 1 calc R U . . .
C48 C 0.15084(18) 0.46543(12) 0.09879(18) 0.0313(7) Uani 1 1 d . . . . .
H48 H 0.134653 0.433685 0.077870 0.038 Uiso 1 1 calc R U . . .
C49 C 0.11478(17) 0.50680(11) 0.05778(18) 0.0291(7) Uani 1 1 d . . . . .
H49 H 0.073342 0.503034 0.009758 0.035 Uiso 1 1 calc R U . . .
C50 C 0.13848(16) 0.55329(11) 0.08604(17) 0.0245(6) Uani 1 1 d . . . . .
C51 C 0.19858(16) 0.55614(10) 0.15755(17) 0.0242(6) Uani 1 1 d . . . . .
C52 C 0.10397(18) 0.60147(11) 0.04529(18) 0.0298(7) Uani 1 1 d . . . . .
C53 C 0.02371(18) 0.59458(12) -0.01062(18) 0.0356(8) Uani 1 1 d . . . . .
H53A H 0.021939 0.569515 -0.050187 0.053 Uiso 1 1 calc R U . . .
H53B H 0.004544 0.625712 -0.037381 0.053 Uiso 1 1 calc R U . . .
H53C H -0.007056 0.584079 0.019691 0.053 Uiso 1 1 calc R U . . .
C54 C 0.1510(2) 0.62006(13) -0.0023(2) 0.0404(8) Uani 1 1 d . . . . .
H54A H 0.202506 0.625357 0.033618 0.061 Uiso 1 1 calc R U . . .
H54B H 0.130145 0.651070 -0.028380 0.061 Uiso 1 1 calc R U . . .
H54C H 0.150264 0.595625 -0.042356 0.061 Uiso 1 1 calc R U . . .
C55 C 0.10851(17) 0.63827(11) 0.11104(18) 0.0280(7) Uani 1 1 d . . . . .
C56 C 0.16980(17) 0.63593(11) 0.18203(18) 0.0280(7) Uani 1 1 d . . . . .
C57 C 0.17997(18) 0.66419(11) 0.24814(19) 0.0325(7) Uani 1 1 d . . . . .
C58 C 0.1248(2) 0.69997(12) 0.2402(2) 0.0412(8) Uani 1 1 d . . . . .
H58 H 0.129095 0.721005 0.283563 0.049 Uiso 1 1 calc R U . . .
C59 C 0.0646(2) 0.70497(13) 0.1705(2) 0.0433(9) Uani 1 1 d . . . . .
H59 H 0.028756 0.729966 0.166046 0.052 Uiso 1 1 calc R U . . .
C60 C 0.05545(19) 0.67396(12) 0.1064(2) 0.0369(8) Uani 1 1 d . . . . .
H60 H 0.012795 0.677243 0.059392 0.044 Uiso 1 1 calc R U . . .
C61 C 0.3736(3) 0.72469(16) 0.3194(3) 0.0616(13) Uani 1 1 d . . . . .
C62 C 0.3851(5) 0.7769(3) 0.3134(5) 0.086(3) Uani 0.717(8) 1 d . . P C 5
H62A H 0.401293 0.791689 0.366351 0.129 Uiso 0.717(8) 1 calc R U P C 5
H62B H 0.338334 0.792216 0.279653 0.129 Uiso 0.717(8) 1 calc R U P C 5
H62C H 0.423560 0.782156 0.290207 0.129 Uiso 0.717(8) 1 calc R U P C 5
C63 C 0.4508(4) 0.7046(3) 0.3863(5) 0.094(3) Uani 0.717(8) 1 d . . P C 5
H63A H 0.493304 0.713777 0.371137 0.142 Uiso 0.717(8) 1 calc R U P C 5
H63B H 0.448591 0.668773 0.389973 0.142 Uiso 0.717(8) 1 calc R U P C 5
H63C H 0.456815 0.719247 0.437748 0.142 Uiso 0.717(8) 1 calc R U P C 5
C64 C 0.3712(10) 0.6955(6) 0.2500(9) 0.114(7) Uani 0.717(8) 1 d . . P C 5
H64A H 0.416954 0.701196 0.238782 0.171 Uiso 0.717(8) 1 calc R U P C 5
H64B H 0.327867 0.705373 0.203990 0.171 Uiso 0.717(8) 1 calc R U P C 5
H64C H 0.367301 0.660578 0.260891 0.171 Uiso 0.717(8) 1 calc R U P C 5
C65 C 0.20268(18) 0.69244(12) 0.4698(2) 0.0352(7) Uani 1 1 d . . . . .
C66 C 0.2558(2) 0.67624(15) 0.5498(2) 0.0509(10) Uani 1 1 d . . . . .
H66A H 0.274947 0.643444 0.545364 0.076 Uiso 1 1 calc R U . . .
H66B H 0.229456 0.675279 0.587370 0.076 Uiso 1 1 calc R U . . .
H66C H 0.297429 0.699473 0.568709 0.076 Uiso 1 1 calc R U . . .
C67 C 0.1406(2) 0.65490(14) 0.4373(2) 0.0481(9) Uani 1 1 d . . . . .
H67A H 0.105486 0.666206 0.386025 0.072 Uiso 1 1 calc R U . . .
H67B H 0.114253 0.650949 0.474461 0.072 Uiso 1 1 calc R U . . .
H67C H 0.162017 0.623313 0.430363 0.072 Uiso 1 1 calc R U . . .
C68 C 0.1687(2) 0.74250(13) 0.4765(2) 0.0462(9) Uani 1 1 d . . . . .
H68A H 0.208790 0.765872 0.502773 0.069 Uiso 1 1 calc R U . . .
H68B H 0.136352 0.739012 0.507681 0.069 Uiso 1 1 calc R U . . .
H68C H 0.139308 0.754592 0.423428 0.069 Uiso 1 1 calc R U . . .
C69 C 0.29037(18) 0.72682(11) 0.40245(19) 0.0314(7) Uani 1 1 d . . . . .
C70 C 0.30864(18) 0.77646(12) 0.43881(19) 0.0321(7) Uani 1 1 d . . . . .
C71 C 0.3652(2) 0.78294(14) 0.5116(2) 0.0411(8) Uani 1 1 d . . . . .
H71 H 0.391851 0.755441 0.540429 0.049 Uiso 1 1 calc R U . . .
C72 C 0.3826(2) 0.83003(14) 0.5420(2) 0.0494(10) Uani 1 1 d . . . . .
H72 H 0.419974 0.834640 0.592812 0.059 Uiso 1 1 calc R U . . .
C73 C 0.3460(2) 0.87016(14) 0.4991(2) 0.0474(9) Uani 1 1 d . . . . .
H73 H 0.359101 0.902276 0.519999 0.057 Uiso 1 1 calc R U . . .
C74 C 0.2903(2) 0.86403(13) 0.4260(2) 0.0453(9) Uani 1 1 d . . . . .
H74 H 0.265559 0.891801 0.396355 0.054 Uiso 1 1 calc R U . . .
C75 C 0.2709(2) 0.81708(13) 0.3960(2) 0.0414(8) Uani 1 1 d . . . . .
H75 H 0.231805 0.812574 0.346341 0.050 Uiso 1 1 calc R U . . .
C76 C 0.45123(18) 0.52583(13) 0.26125(19) 0.0340(7) Uani 1 1 d . . . . .
C77 C 0.5071(2) 0.55243(18) 0.3316(3) 0.0657(13) Uani 1 1 d . . . . .
H77A H 0.480716 0.576094 0.352984 0.098 Uiso 1 1 calc R U . . .
H77B H 0.543405 0.569814 0.314352 0.098 Uiso 1 1 calc R U . . .
H77C H 0.533171 0.528521 0.372698 0.098 Uiso 1 1 calc R U . . .
C78 C 0.4089(2) 0.56239(15) 0.1963(2) 0.0515(10) Uani 1 1 d . . . . .
H78A H 0.374729 0.544500 0.150695 0.077 Uiso 1 1 calc R U . . .
H78B H 0.444611 0.581064 0.179831 0.077 Uiso 1 1 calc R U . . .
H78C H 0.380402 0.585009 0.216791 0.077 Uiso 1 1 calc R U . . .
C79 C 0.4920(2) 0.48902(14) 0.2286(2) 0.0458(9) Uani 1 1 d . . . . .
H79A H 0.522965 0.467780 0.271519 0.069 Uiso 1 1 calc R U . . .
H79B H 0.523772 0.506521 0.205204 0.069 Uiso 1 1 calc R U . . .
H79C H 0.455610 0.468954 0.187833 0.069 Uiso 1 1 calc R U . . .
C80 C 0.30425(19) 0.42929(12) 0.39122(19) 0.0333(7) Uani 1 1 d . . . . .
C81 C 0.2230(2) 0.44166(14) 0.3746(2) 0.0424(8) Uani 1 1 d . . . . .
H81A H 0.218451 0.476574 0.385365 0.064 Uiso 1 1 calc R U . . .
H81B H 0.204313 0.421779 0.408831 0.064 Uiso 1 1 calc R U . . .
H81C H 0.193576 0.434638 0.318974 0.064 Uiso 1 1 calc R U . . .
C82 C 0.3508(2) 0.43931(14) 0.4773(2) 0.0461(9) Uani 1 1 d . . . . .
H82A H 0.403086 0.431262 0.486947 0.069 Uiso 1 1 calc R U . . .
H82B H 0.332604 0.419047 0.511443 0.069 Uiso 1 1 calc R U . . .
H82C H 0.346686 0.474096 0.489044 0.069 Uiso 1 1 calc R U . . .
C83 C 0.3109(2) 0.37502(12) 0.3712(2) 0.0433(9) Uani 1 1 d . . . . .
H83A H 0.292711 0.370838 0.313568 0.065 Uiso 1 1 calc R U . . .
H83B H 0.280954 0.354804 0.393543 0.065 Uiso 1 1 calc R U . . .
H83C H 0.363277 0.364811 0.393860 0.065 Uiso 1 1 calc R U . . .
C84 C 0.39087(17) 0.46137(12) 0.32177(17) 0.0285(7) Uani 1 1 d . . . . .
C85 C 0.43989(18) 0.41759(12) 0.32942(19) 0.0337(7) Uani 1 1 d . . . . .
C86 C 0.5012(2) 0.40881(14) 0.3970(2) 0.0441(9) Uani 1 1 d . . . . .
H86 H 0.514359 0.431322 0.440030 0.053 Uiso 1 1 calc R U . . .
C87 C 0.5438(2) 0.36649(16) 0.4016(2) 0.0598(12) Uani 1 1 d . . . . .
H87 H 0.585635 0.359794 0.448134 0.072 Uiso 1 1 calc R U . . .
C88 C 0.5248(3) 0.33463(17) 0.3386(3) 0.0669(13) Uani 1 1 d . . . . .
H88 H 0.554234 0.306054 0.342004 0.080 Uiso 1 1 calc R U . . .
C89 C 0.4645(2) 0.34311(16) 0.2709(2) 0.0567(11) Uani 1 1 d . . . . .
H89 H 0.451902 0.320554 0.228006 0.068 Uiso 1 1 calc R U . . .
C90 C 0.42210(19) 0.38513(13) 0.2659(2) 0.0395(8) Uani 1 1 d . . . . .
H90 H 0.380703 0.391739 0.218932 0.047 Uiso 1 1 calc R U . . .
C21B C 0.3617(9) 0.2303(6) 0.1437(15) 0.103(8) Uani 0.392(13) 1 d . . P A 4
H24A H 0.403013 0.216147 0.130923 0.154 Uiso 0.392(13) 1 calc R U P A 4
H24B H 0.376590 0.233723 0.201281 0.154 Uiso 0.392(13) 1 calc R U P A 4
H24C H 0.349173 0.262723 0.118789 0.154 Uiso 0.392(13) 1 calc R U P A 4
C22B C 0.2622(10) 0.1930(7) 0.0241(8) 0.084(6) Uani 0.392(13) 1 d . . P A 4
H22D H 0.212033 0.179120 0.000088 0.127 Uiso 0.392(13) 1 calc R U P A 4
H22E H 0.297465 0.173583 0.008002 0.127 Uiso 0.392(13) 1 calc R U P A 4
H22F H 0.262165 0.227019 0.006280 0.127 Uiso 0.392(13) 1 calc R U P A 4
C23B C 0.3226(19) 0.1442(12) 0.149(2) 0.113(13) Uani 0.392(13) 1 d . . P A 4
H23D H 0.297084 0.115781 0.117846 0.170 Uiso 0.392(13) 1 calc R U P A 4
H23E H 0.320091 0.142182 0.202358 0.170 Uiso 0.392(13) 1 calc R U P A 4
H23F H 0.374943 0.144313 0.153304 0.170 Uiso 0.392(13) 1 calc R U P A 4
C36B C 0.2812(12) 0.0155(10) 0.1889(13) 0.052(5) Uani 0.38(3) 1 d . . P B 2
H36D H 0.314586 0.012836 0.158737 0.078 Uiso 0.38(3) 1 calc R U P B 2
H36E H 0.307206 0.004017 0.243224 0.078 Uiso 0.38(3) 1 calc R U P B 2
H36F H 0.266305 0.049842 0.189877 0.078 Uiso 0.38(3) 1 calc R U P B 2
C37B C 0.1770(15) -0.0018(15) 0.0599(14) 0.099(11) Uani 0.38(3) 1 d . . P B 2
H37D H 0.176561 0.033880 0.053009 0.148 Uiso 0.38(3) 1 calc R U P B 2
H37E H 0.125741 -0.014298 0.039642 0.148 Uiso 0.38(3) 1 calc R U P B 2
H37F H 0.205659 -0.017069 0.030591 0.148 Uiso 0.38(3) 1 calc R U P B 2
C38B C 0.2288(14) -0.0684(6) 0.161(2) 0.081(7) Uani 0.38(3) 1 d . . P B 2
H38D H 0.267650 -0.077427 0.140219 0.121 Uiso 0.38(3) 1 calc R U P B 2
H38E H 0.182759 -0.086275 0.132149 0.121 Uiso 0.38(3) 1 calc R U P B 2
H38F H 0.245254 -0.076766 0.217487 0.121 Uiso 0.38(3) 1 calc R U P B 2
C62B C 0.4304(8) 0.7539(6) 0.3651(9) 0.050(4) Uani 0.283(8) 1 d . . P C 6
H62D H 0.454240 0.738696 0.417225 0.075 Uiso 0.283(8) 1 calc R U P C 6
H62E H 0.410598 0.786146 0.371359 0.075 Uiso 0.283(8) 1 calc R U P C 6
H62F H 0.467276 0.757769 0.339371 0.075 Uiso 0.283(8) 1 calc R U P C 6
C63B C 0.3149(10) 0.7621(6) 0.2437(8) 0.060(5) Uani 0.283(8) 1 d . . P C 6
H63D H 0.301117 0.791319 0.267021 0.090 Uiso 0.283(8) 1 calc R U P C 6
H63E H 0.269700 0.743734 0.213477 0.090 Uiso 0.283(8) 1 calc R U P C 6
H63F H 0.340990 0.772020 0.208388 0.090 Uiso 0.283(8) 1 calc R U P C 6
C64B C 0.378(2) 0.6833(15) 0.267(3) 0.107(15) Uani 0.283(8) 1 d . . P C 6
H64D H 0.412173 0.691982 0.240174 0.161 Uiso 0.283(8) 1 calc R U P C 6
H64E H 0.328171 0.676910 0.228097 0.161 Uiso 0.283(8) 1 calc R U P C 6
H64F H 0.396154 0.653841 0.299611 0.161 Uiso 0.283(8) 1 calc R U P C 6

loop_
_atom_site_aniso_label
_atom_site_aniso_U_11
_atom_site_aniso_U_22
_atom_site_aniso_U_33
_atom_site_aniso_U_23
_atom_site_aniso_U_13
_atom_site_aniso_U_12
Ge1 0.02666(19) 0.0276(2) 0.0352(2) 0.00655(15) 0.00310(14) -0.00153(15)
Si1 0.0258(4) 0.0213(4) 0.0249(4) 0.0047(3) 0.0085(3) 0.0003(3)
O1 0.0272(10) 0.0208(10) 0.0203(9) 0.0002(8) 0.0082(8) -0.0043(8)
N2 0.0254(13) 0.0231(13) 0.0290(13) 0.0075(10) 0.0097(10) 0.0039(10)
C1 0.0243(14) 0.0187(14) 0.0225(14) -0.0033(11) 0.0073(11) 0.0009(12)
Ge2 0.0448(2) 0.0318(2) 0.0319(2) -0.00485(16) 0.00622(17) 0.00686(18)
Si2 0.0220(4) 0.0225(4) 0.0220(4) -0.0003(3) 0.0066(3) -0.0024(3)
O2 0.0234(10) 0.0213(10) 0.0329(11) -0.0026(9) 0.0048(8) 0.0008(8)
N1 0.0324(14) 0.0250(13) 0.0290(13) 0.0062(11) 0.0148(11) 0.0053(11)
C2 0.0282(16) 0.0225(15) 0.0301(15) 0.0003(12) 0.0090(12) -0.0023(13)
Si3 0.0281(4) 0.0249(4) 0.0337(4) -0.0055(3) 0.0055(3) -0.0013(3)
N3 0.0296(14) 0.0284(14) 0.0280(13) -0.0082(11) 0.0133(10) -0.0066(11)
C3 0.0350(17) 0.0253(16) 0.0296(16) 0.0066(13) 0.0112(13) 0.0020(14)
Si4 0.0238(4) 0.0245(4) 0.0276(4) -0.0006(3) 0.0059(3) 0.0005(3)
N4 0.0229(12) 0.0271(13) 0.0248(12) -0.0014(10) 0.0084(10) -0.0042(10)
C4 0.0286(16) 0.0294(16) 0.0238(14) 0.0039(13) 0.0045(12) 0.0028(13)
N6 0.0301(14) 0.0240(13) 0.0357(14) -0.0050(11) 0.0100(11) -0.0026(11)
C5 0.0204(14) 0.0234(15) 0.0253(14) 0.0008(12) 0.0057(11) -0.0005(12)
N5 0.0327(15) 0.0290(14) 0.0375(15) -0.0069(12) 0.0113(12) -0.0063(12)
C6 0.0271(15) 0.0182(14) 0.0224(14) -0.0006(11) 0.0125(11) 0.0016(12)
N7 0.0234(13) 0.0301(14) 0.0294(13) 0.0024(11) 0.0064(10) 0.0016(11)
C7 0.0232(15) 0.0272(16) 0.0274(15) 0.0038(13) 0.0037(12) -0.0004(13)
N8 0.0272(13) 0.0292(14) 0.0262(13) 0.0036(11) 0.0085(10) 0.0029(11)
C8 0.0350(18) 0.043(2) 0.0317(17) 0.0063(15) -0.0021(14) -0.0093(16)
C9 0.0242(16) 0.0387(19) 0.050(2) 0.0033(16) 0.0142(14) 0.0031(14)
C10 0.0237(15) 0.0258(15) 0.0258(14) 0.0006(12) 0.0082(12) -0.0037(12)
C11 0.0253(15) 0.0206(14) 0.0243(14) -0.0027(11) 0.0110(11) -0.0062(12)
C12 0.0289(16) 0.0223(15) 0.0289(15) 0.0017(12) 0.0108(12) -0.0021(13)
C13 0.0392(19) 0.0234(16) 0.0411(18) 0.0028(14) 0.0093(15) -0.0029(14)
C14 0.0398(19) 0.0245(17) 0.045(2) -0.0082(15) 0.0051(15) -0.0089(15)
C15 0.0325(17) 0.0349(18) 0.0306(16) -0.0050(14) 0.0022(13) -0.0064(15)
C16 0.0295(17) 0.0294(17) 0.0454(19) 0.0094(15) 0.0185(14) 0.0083(14)
C17 0.031(2) 0.046(2) 0.092(3) 0.004(2) 0.014(2) 0.0078(18)
C18 0.075(3) 0.057(3) 0.066(3) 0.021(2) 0.053(2) 0.032(2)
C19 0.042(2) 0.0266(17) 0.061(2) 0.0007(16) 0.0203(17) 0.0063(15)
C20 0.067(3) 0.038(2) 0.047(2) 0.0109(17) 0.0389(19) 0.0175(19)
C21 0.049(5) 0.048(4) 0.083(6) 0.022(4) 0.050(5) 0.013(4)
C22 0.060(5) 0.064(5) 0.037(4) -0.008(3) 0.023(3) 0.016(4)
C23 0.035(4) 0.037(5) 0.042(4) 0.010(4) 0.023(3) 0.014(4)
C24 0.0302(16) 0.0217(15) 0.0276(15) 0.0040(12) 0.0099(12) -0.0021(13)
C25 0.0356(17) 0.0250(16) 0.0304(16) 0.0068(13) 0.0168(13) 0.0036(13)
C26 0.0381(18) 0.0321(18) 0.0323(17) 0.0049(14) 0.0101(14) 0.0015(15)
C27 0.051(2) 0.046(2) 0.0309(17) 0.0122(16) 0.0155(16) 0.0141(18)
C28 0.054(2) 0.038(2) 0.049(2) 0.0211(17) 0.0319(18) 0.0139(18)
C29 0.047(2) 0.0321(18) 0.057(2) 0.0076(17) 0.0273(18) -0.0051(16)
C30 0.0374(19) 0.0307(18) 0.0418(19) 0.0044(15) 0.0146(15) -0.0044(15)
C31 0.0233(15) 0.0386(19) 0.0354(17) 0.0014(14) 0.0112(13) -0.0056(14)
C32 0.0266(18) 0.060(2) 0.053(2) 0.0131(19) 0.0074(15) 0.0019(17)
C33 0.0361(19) 0.050(2) 0.051(2) 0.0079(18) 0.0211(16) -0.0094(17)
C34 0.039(2) 0.055(2) 0.058(2) -0.0082(19) 0.0318(18) -0.0062(18)
C35 0.0393(19) 0.041(2) 0.047(2) -0.0160(16) 0.0255(16) -0.0084(16)
C36 0.048(5) 0.051(5) 0.042(6) -0.018(5) 0.035(5) -0.018(4)
C37 0.075(6) 0.120(11) 0.063(8) -0.058(9) 0.046(6) -0.036(9)
C38 0.051(6) 0.047(6) 0.113(9) 0.013(5) 0.044(6) 0.007(5)
C39 0.0273(15) 0.0262(16) 0.0231(14) 0.0002(12) 0.0042(12) -0.0055(13)
C40 0.0372(18) 0.0366(19) 0.0335(17) -0.0089(14) 0.0143(14) -0.0129(15)
C41 0.050(2) 0.055(2) 0.0372(19) -0.0114(17) 0.0159(16) -0.0215(19)
C42 0.064(3) 0.088(4) 0.045(2) -0.031(2) 0.021(2) -0.037(3)
C43 0.086(4) 0.049(3) 0.087(4) -0.028(3) 0.040(3) -0.037(3)
C44 0.082(3) 0.036(2) 0.083(3) -0.008(2) 0.024(3) -0.019(2)
C45 0.058(2) 0.034(2) 0.054(2) -0.0074(18) 0.0152(19) -0.0156(18)
C46 0.0215(14) 0.0251(15) 0.0310(16) 0.0011(13) 0.0082(12) 0.0015(12)
C47 0.0271(16) 0.0250(16) 0.0329(16) -0.0018(13) 0.0084(12) 0.0017(13)
C48 0.0309(17) 0.0262(16) 0.0347(17) -0.0071(14) 0.0091(13) -0.0012(14)
C49 0.0251(15) 0.0325(17) 0.0273(15) -0.0046(13) 0.0062(12) -0.0005(13)
C50 0.0236(15) 0.0266(16) 0.0245(14) 0.0009(12) 0.0101(11) 0.0025(12)
C51 0.0216(14) 0.0209(15) 0.0293(15) -0.0032(12) 0.0084(12) -0.0020(12)
C52 0.0311(16) 0.0269(16) 0.0289(16) 0.0027(13) 0.0077(13) 0.0029(13)
C53 0.0367(18) 0.0344(18) 0.0281(16) 0.0013(14) 0.0021(13) 0.0036(15)
C54 0.047(2) 0.0382(19) 0.0407(19) 0.0089(16) 0.0207(16) 0.0058(16)
C55 0.0279(16) 0.0224(15) 0.0324(16) 0.0023(13) 0.0090(12) -0.0005(13)
C56 0.0264(15) 0.0185(15) 0.0364(17) 0.0012(13) 0.0080(13) -0.0008(12)
C57 0.0323(17) 0.0227(16) 0.0374(17) -0.0032(13) 0.0063(14) 0.0003(13)
C58 0.044(2) 0.0298(18) 0.0414(19) -0.0087(15) 0.0054(15) 0.0079(16)
C59 0.042(2) 0.0325(19) 0.050(2) -0.0028(16) 0.0098(16) 0.0139(16)
C60 0.0316(18) 0.0354(19) 0.0370(18) 0.0020(15) 0.0041(14) 0.0058(15)
C61 0.081(3) 0.048(2) 0.079(3) -0.033(2) 0.057(3) -0.032(2)
C62 0.127(8) 0.059(5) 0.112(7) -0.031(5) 0.091(7) -0.045(5)
C63 0.041(4) 0.112(7) 0.138(8) -0.016(6) 0.041(4) -0.018(4)
C64 0.190(14) 0.089(9) 0.129(10) -0.083(9) 0.137(10) -0.095(10)
C65 0.0286(17) 0.0318(18) 0.0460(19) -0.0049(15) 0.0141(14) 0.0000(14)
C66 0.052(2) 0.055(2) 0.048(2) 0.0069(19) 0.0206(18) 0.005(2)
C67 0.041(2) 0.042(2) 0.067(3) -0.0073(19) 0.0250(18) -0.0077(17)
C68 0.040(2) 0.044(2) 0.061(2) -0.0082(18) 0.0255(18) -0.0012(17)
C69 0.0286(16) 0.0271(16) 0.0353(17) -0.0057(14) 0.0076(13) -0.0047(13)
C70 0.0309(17) 0.0273(17) 0.0384(17) -0.0083(14) 0.0129(13) -0.0073(14)
C71 0.0386(19) 0.039(2) 0.043(2) -0.0053(16) 0.0107(15) -0.0074(16)
C72 0.051(2) 0.046(2) 0.046(2) -0.0176(18) 0.0119(17) -0.0152(19)
C73 0.045(2) 0.035(2) 0.065(2) -0.0194(18) 0.0229(19) -0.0092(17)
C74 0.040(2) 0.0300(19) 0.067(2) -0.0045(18) 0.0202(18) 0.0006(16)
C75 0.039(2) 0.0369(19) 0.048(2) -0.0042(16) 0.0140(16) -0.0027(16)
C76 0.0313(17) 0.0384(19) 0.0348(17) -0.0025(14) 0.0150(14) -0.0054(15)
C77 0.042(2) 0.085(3) 0.070(3) -0.026(3) 0.021(2) -0.030(2)
C78 0.054(2) 0.050(2) 0.061(2) 0.020(2) 0.033(2) 0.0091(19)
C79 0.044(2) 0.050(2) 0.051(2) 0.0052(18) 0.0248(17) 0.0046(18)
C80 0.0386(18) 0.0309(17) 0.0317(16) 0.0030(14) 0.0142(14) -0.0012(14)
C81 0.043(2) 0.042(2) 0.050(2) 0.0081(17) 0.0258(17) 0.0027(17)
C82 0.063(3) 0.046(2) 0.0288(17) 0.0033(16) 0.0154(16) -0.0003(19)
C83 0.053(2) 0.0317(19) 0.050(2) 0.0027(16) 0.0238(18) -0.0009(17)
C84 0.0261(16) 0.0307(17) 0.0253(15) -0.0004(13) 0.0050(12) 0.0006(13)
C85 0.0307(17) 0.0362(18) 0.0324(16) 0.0031(14) 0.0091(13) 0.0026(14)
C86 0.0366(19) 0.051(2) 0.0362(18) -0.0082(16) 0.0026(15) 0.0048(17)
C87 0.052(2) 0.063(3) 0.050(2) -0.006(2) -0.0002(19) 0.026(2)
C88 0.061(3) 0.065(3) 0.062(3) -0.006(2) 0.006(2) 0.035(2)
C89 0.057(3) 0.057(3) 0.048(2) -0.015(2) 0.0095(19) 0.013(2)
C90 0.0368(19) 0.041(2) 0.0328(17) -0.0041(15) 0.0032(14) 0.0057(16)
C21B 0.048(9) 0.097(12) 0.19(2) -0.030(13) 0.070(12) -0.010(8)
C22B 0.100(13) 0.104(14) 0.071(9) 0.015(9) 0.057(9) 0.044(12)
C23B 0.15(3) 0.075(19) 0.17(3) 0.069(17) 0.13(2) 0.076(18)
C36B 0.045(8) 0.080(15) 0.047(11) -0.033(10) 0.036(9) -0.022(8)
C37B 0.057(10) 0.22(3) 0.034(7) -0.015(17) 0.030(6) -0.05(2)
C38B 0.059(12) 0.054(9) 0.15(2) -0.035(11) 0.069(13) -0.010(8)
C62B 0.042(8) 0.051(10) 0.051(9) 0.001(7) 0.009(6) -0.013(7)
C63B 0.078(11) 0.070(11) 0.042(8) 0.016(7) 0.031(8) -0.008(9)
C64B 0.10(2) 0.09(2) 0.19(4) 0.019(19) 0.13(2) 0.010(16)

loop_
_atom_type_symbol
_atom_type_description
_atom_type_scat_dispersion_real
_atom_type_scat_dispersion_imag
_atom_type_scat_source
C C 0.0181 0.0091 'International Tables Vol C Tables 4.2.6.8 and 6.1.1.4'
H H 0.0000 0.0000 'International Tables Vol C Tables 4.2.6.8 and 6.1.1.4'
N N 0.0311 0.0180 'International Tables Vol C Tables 4.2.6.8 and 6.1.1.4'
O O 0.0492 0.0322 'International Tables Vol C Tables 4.2.6.8 and 6.1.1.4'
Si Si 0.2541 0.3302 'International Tables Vol C Tables 4.2.6.8 and 6.1.1.4'
Ge Ge -1.0885 0.8855 'International Tables Vol C Tables 4.2.6.8 and 6.1.1.4'

loop_
_geom_angle_atom_site_label_1
_geom_angle_atom_site_label_2
_geom_angle_atom_site_label_3
_geom_angle
Si1 Ge1 Si2 102.87(3)
N2 Si1 N1 69.42(11)
N2 Si1 C12 104.06(12)
N1 Si1 C12 98.86(13)
N2 Si1 Ge1 109.26(8)
N1 Si1 Ge1 121.05(9)
C12 Si1 Ge1 134.67(10)
N2 Si1 C24 35.08(11)
N1 Si1 C24 34.49(11)
C12 Si1 C24 106.40(12)
Ge1 Si1 C24 118.59(8)
C11 O1 C6 114.1(2)
C24 N2 C16 130.5(3)
C24 N2 Si1 91.77(19)
C16 N2 Si1 134.4(2)
C6 C1 C2 115.6(3)
C6 C1 Si2 118.4(2)
C2 C1 Si2 125.9(2)
Si4 Ge2 Si3 102.52(3)
N4 Si2 N3 69.84(11)
N4 Si2 C1 102.13(12)
N3 Si2 C1 99.21(12)
N4 Si2 Ge1 110.34(8)
N3 Si2 Ge1 123.91(9)
C1 Si2 Ge1 132.45(9)
N4 Si2 C39 35.17(11)
N3 Si2 C39 34.68(11)
C1 Si2 C39 103.90(11)
Ge1 Si2 C39 122.72(8)
C51 O2 C56 113.5(2)
C24 N1 C20 132.0(3)
C24 N1 Si1 91.89(19)
C20 N1 Si1 136.0(2)
C3 C2 C1 120.6(3)
N6 Si3 N5 69.60(12)
N6 Si3 C57 101.31(13)
N5 Si3 C57 98.55(13)
N6 Si3 Ge2 110.80(9)
N5 Si3 Ge2 121.07(9)
C57 Si3 Ge2 135.32(10)
N6 Si3 C69 34.91(11)
N5 Si3 C69 34.69(11)
C57 Si3 C69 102.57(13)
Ge2 Si3 C69 121.60(9)
C39 N3 C35 131.4(3)
C39 N3 Si2 90.98(19)
C35 N3 Si2 137.4(2)
C4 C3 C2 121.4(3)
N8 Si4 N7 69.64(11)
N8 Si4 C46 101.42(12)
N7 Si4 C46 99.64(12)
N8 Si4 Ge2 110.56(8)
N7 Si4 Ge2 121.99(9)
C46 Si4 Ge2 133.87(10)
N8 Si4 C84 35.04(11)
N7 Si4 C84 34.63(11)
C46 Si4 C84 103.91(12)
Ge2 Si4 C84 121.44(8)
C39 N4 C31 130.4(3)
C39 N4 Si2 92.27(18)
C31 N4 Si2 134.6(2)
C3 C4 C5 120.3(3)
C69 N6 C65 131.8(3)
C69 N6 Si3 92.2(2)
C65 N6 Si3 135.4(2)
C4 C5 C6 116.0(3)
C4 C5 C7 126.5(3)
C6 C5 C7 117.4(3)
C69 N5 C61 132.2(3)
C69 N5 Si3 91.2(2)
C61 N5 Si3 136.3(2)
C1 C6 O1 115.6(2)
C1 C6 C5 126.1(3)
O1 C6 C5 118.3(3)
C84 N7 C76 132.1(3)
C84 N7 Si4 91.06(19)
C76 N7 Si4 135.9(2)
C5 C7 C8 112.8(3)
C5 C7 C10 106.6(2)
C8 C7 C10 111.9(3)
C5 C7 C9 107.7(3)
C8 C7 C9 108.9(3)
C10 C7 C9 108.7(3)
C84 N8 C80 130.9(3)
C84 N8 Si4 92.3(2)
C80 N8 Si4 135.3(2)
C15 C10 C11 116.7(3)
C15 C10 C7 126.0(3)
C11 C10 C7 117.2(3)
C12 C11 O1 116.2(2)
C12 C11 C10 125.2(3)
O1 C11 C10 118.6(3)
C11 C12 C13 115.9(3)
C11 C12 Si1 118.8(2)
C13 C12 Si1 125.3(2)
C14 C13 C12 120.4(3)
C13 C14 C15 121.5(3)
C10 C15 C14 120.0(3)
N2 C16 C18 105.6(3)
N2 C16 C17 109.8(3)
C18 C16 C17 111.2(3)
N2 C16 C19 112.2(3)
C18 C16 C19 109.3(3)
C17 C16 C19 108.7(3)
C21 C20 C23 114.1(7)
C22B C20 N1 123.5(6)
C21 C20 N1 115.9(4)
C23 C20 N1 107.4(7)
C22B C20 C23B 115.8(14)
N1 C20 C23B 108.0(14)
C21 C20 C22 108.6(5)
C23 C20 C22 107.7(6)
N1 C20 C22 102.1(4)
C22B C20 C21B 105.6(10)
N1 C20 C21B 102.1(6)
C23B C20 C21B 97.5(13)
N1 C24 N2 106.5(2)
N1 C24 C25 125.7(3)
N2 C24 C25 127.8(3)
N1 C24 Si1 53.62(15)
N2 C24 Si1 53.16(14)
C25 C24 Si1 176.1(2)
C30 C25 C26 120.0(3)
C30 C25 C24 119.3(3)
C26 C25 C24 120.6(3)
C25 C26 C27 119.6(3)
C28 C27 C26 119.9(3)
C27 C28 C29 120.6(3)
C28 C29 C30 119.7(3)
C25 C30 C29 120.2(3)
N4 C31 C34 105.8(2)
N4 C31 C32 109.0(3)
C34 C31 C32 110.8(3)
N4 C31 C33 111.3(3)
C34 C31 C33 109.1(3)
C32 C31 C33 110.7(3)
C36B C35 C38B 113.8(11)
C36B C35 N3 104.2(8)
C38B C35 N3 113.9(7)
N3 C35 C37 113.2(7)
N3 C35 C36 108.2(5)
C37 C35 C36 109.3(6)
N3 C35 C38 108.8(5)
C37 C35 C38 111.1(8)
C36 C35 C38 106.0(6)
C36B C35 C37B 110.7(10)
C38B C35 C37B 110.0(12)
N3 C35 C37B 103.6(12)
N3 C39 N4 106.9(3)
N3 C39 C40 126.2(3)
N4 C39 C40 126.9(3)
N3 C39 Si2 54.33(15)
N4 C39 Si2 52.56(14)
C40 C39 Si2 179.4(2)
C41 C40 C45 118.9(3)
C41 C40 C39 121.3(3)
C45 C40 C39 119.7(3)
C40 C41 C42 119.9(4)
C43 C42 C41 119.5(4)
C44 C43 C42 121.6(4)
C43 C44 C45 119.2(5)
C44 C45 C40 120.9(4)
C51 C46 C47 115.3(3)
C51 C46 Si4 119.7(2)
C47 C46 Si4 124.8(2)
C48 C47 C46 121.4(3)
C47 C48 C49 120.6(3)
C50 C49 C48 120.7(3)
C49 C50 C51 116.6(3)
C49 C50 C52 125.3(3)
C51 C50 C52 118.0(3)
O2 C51 C46 115.4(2)
O2 C51 C50 119.3(3)
C46 C51 C50 125.3(3)
C53 C52 C55 111.0(3)
C53 C52 C50 112.0(3)
C55 C52 C50 107.0(2)
C53 C52 C54 109.0(3)
C55 C52 C54 109.6(3)
C50 C52 C54 108.1(3)
C60 C55 C56 116.5(3)
C60 C55 C52 125.0(3)
C56 C55 C52 118.5(3)
C57 C56 O2 115.8(3)
C57 C56 C55 125.7(3)
O2 C56 C55 118.5(3)
C56 C57 C58 115.5(3)
C56 C57 Si3 119.3(2)
C58 C57 Si3 125.1(3)
C59 C58 C57 121.0(3)
C58 C59 C60 121.0(3)
C55 C60 C59 120.2(3)
C62B C61 N5 119.9(7)
C62 C61 N5 119.5(4)
C62 C61 C64 115.1(8)
N5 C61 C64 110.6(6)
C62B C61 C64B 127.6(16)
N5 C61 C64B 102.6(13)
C62 C61 C63 105.1(6)
N5 C61 C63 102.5(4)
C64 C61 C63 101.1(9)
C62B C61 C63B 106.6(9)
N5 C61 C63B 96.9(6)
C64B C61 C63B 96(2)
N6 C65 C66 109.1(3)
N6 C65 C67 106.4(3)
C66 C65 C67 110.0(3)
N6 C65 C68 111.6(3)
C66 C65 C68 110.2(3)
C67 C65 C68 109.4(3)
N5 C69 N6 107.0(3)
N5 C69 C70 125.5(3)
N6 C69 C70 127.5(3)
N5 C69 Si3 54.14(16)
N6 C69 Si3 52.86(15)
C70 C69 Si3 178.9(3)
C71 C70 C75 120.0(3)
C71 C70 C69 121.0(3)
C75 C70 C69 118.8(3)
C70 C71 C72 119.3(4)
C73 C72 C71 120.5(4)
C72 C73 C74 120.5(3)
C73 C74 C75 119.6(4)
C74 C75 C70 120.1(3)
N7 C76 C79 113.9(3)
N7 C76 C77 108.1(3)
C79 C76 C77 109.4(3)
N7 C76 C78 105.0(3)
C79 C76 C78 109.7(3)
C77 C76 C78 110.7(3)
N8 C80 C82 108.0(3)
N8 C80 C81 106.5(3)
C82 C80 C81 110.5(3)
N8 C80 C83 112.1(3)
C82 C80 C83 110.2(3)
C81 C80 C83 109.4(3)
N7 C84 N8 106.9(3)
N7 C84 C85 127.4(3)
N8 C84 C85 125.3(3)
N7 C84 Si4 54.31(16)
N8 C84 Si4 52.61(15)
C85 C84 Si4 176.4(2)
C86 C85 C90 120.0(3)
C86 C85 C84 122.0(3)
C90 C85 C84 118.0(3)
C85 C86 C87 119.4(3)
C88 C87 C86 119.7(4)
C89 C88 C87 121.5(4)
C88 C89 C90 119.0(4)
C89 C90 C85 120.3(3)

loop_
_geom_bond_atom_site_label_1
_geom_bond_atom_site_label_2
_geom_bond_distance
Ge1 Si1 2.3147(9)
Ge1 Si2 2.3190(9)
Si1 N2 1.867(2)
Si1 N1 1.879(3)
Si1 C12 1.903(3)
Si1 C24 2.332(3)
O1 C11 1.386(3)
O1 C6 1.390(3)
N2 C24 1.341(4)
N2 C16 1.489(4)
C1 C6 1.378(4)
C1 C2 1.405(4)
C1 Si2 1.902(3)
Ge2 Si4 2.3075(9)
Ge2 Si3 2.3121(9)
Si2 N4 1.845(2)
Si2 N3 1.887(3)
Si2 C39 2.322(3)
O2 C51 1.388(3)
O2 C56 1.389(4)
N1 C24 1.321(4)
N1 C20 1.464(4)
C2 C3 1.385(4)
Si3 N6 1.858(3)
Si3 N5 1.888(3)
Si3 C57 1.897(3)
Si3 C69 2.330(3)
N3 C39 1.322(4)
N3 C35 1.487(4)
C3 C4 1.385(4)
Si4 N8 1.855(3)
Si4 N7 1.895(3)
Si4 C46 1.901(3)
Si4 C84 2.333(3)
N4 C39 1.339(4)
N4 C31 1.497(4)
C4 C5 1.394(4)
N6 C69 1.334(4)
N6 C65 1.490(4)
C5 C6 1.396(4)
C5 C7 1.523(4)
N5 C69 1.326(4)
N5 C61 1.464(5)
N7 C84 1.326(4)
N7 C76 1.467(4)
C7 C8 1.535(4)
C7 C10 1.535(4)
C7 C9 1.544(4)
N8 C84 1.340(4)
N8 C80 1.480(4)
C10 C15 1.385(4)
C10 C11 1.392(4)
C11 C12 1.383(4)
C12 C13 1.403(4)
C13 C14 1.379(5)
C14 C15 1.387(5)
C16 C18 1.521(5)
C16 C17 1.526(5)
C16 C19 1.526(5)
C20 C22B 1.426(13)
C20 C21 1.459(7)
C20 C23 1.463(15)
C20 C23B 1.55(3)
C20 C22 1.610(8)
C20 C21B 1.741(15)
C24 C25 1.489(4)
C25 C30 1.384(5)
C25 C26 1.385(4)
C26 C27 1.396(5)
C27 C28 1.375(5)
C28 C29 1.379(5)
C29 C30 1.386(5)
C31 C34 1.522(5)
C31 C32 1.524(5)
C31 C33 1.531(5)
C35 C36B 1.47(2)
C35 C38B 1.482(17)
C35 C37 1.493(16)
C35 C36 1.532(12)
C35 C38 1.555(10)
C35 C37B 1.58(3)
C39 C40 1.486(4)
C40 C41 1.386(5)
C40 C45 1.394(5)
C41 C42 1.403(6)
C42 C43 1.370(7)
C43 C44 1.365(7)
C44 C45 1.386(5)
C46 C51 1.391(4)
C46 C47 1.399(4)
C47 C48 1.383(4)
C48 C49 1.389(4)
C49 C50 1.380(4)
C50 C51 1.393(4)
C50 C52 1.534(4)
C52 C53 1.522(4)
C52 C55 1.533(4)
C52 C54 1.536(5)
C55 C60 1.388(4)
C55 C56 1.398(4)
C56 C57 1.375(4)
C57 C58 1.408(5)
C58 C59 1.378(5)
C59 C60 1.392(5)
C61 C62B 1.363(14)
C61 C62 1.449(8)
C61 C64 1.472(11)
C61 C64B 1.49(4)
C61 C63 1.635(9)
C61 C63B 1.753(15)
C65 C66 1.506(5)
C65 C67 1.519(5)
C65 C68 1.534(5)
C69 C70 1.489(4)
C70 C71 1.386(5)
C70 C75 1.395(5)
C71 C72 1.388(5)
C72 C73 1.378(6)
C73 C74 1.380(5)
C74 C75 1.386(5)
C76 C79 1.514(5)
C76 C77 1.522(5)
C76 C78 1.532(5)
C80 C82 1.515(5)
C80 C81 1.517(5)
C80 C83 1.537(5)
C84 C85 1.494(4)
C85 C86 1.381(5)
C85 C90 1.390(5)
C86 C87 1.397(5)
C87 C88 1.373(6)
C88 C89 1.370(6)
C89 C90 1.388(5)
